data_1576641
loop_
_publ_author_name
'Herle, Dominic'
'Wurm, Frerik'
'Lichtenberg, Crispin'
'Dankert, Fabian'

_publ_section_title
;
 Al(ii) transfer harnessing a well-defined cadmium precursor.
;
_journal_issue 16
_journal_name_full 'Chemical science'
_journal_page_first 7997
_journal_page_last 8006
_journal_paper_doi 10.1039/d6sc00437g
_journal_volume 17
_journal_year 2026
_chemical_formula_moiety 'C26 H53 Al N2 O2 Si2'
_chemical_formula_sum 'C26 H53 Al N2 O2 Si2'
_chemical_formula_weight 508.86
_space_group_crystal_system monoclinic
_space_group_IT_number 14
_space_group_name_Hall '-P 2ybc'
_space_group_name_H-M_alt 'P 1 21/c 1'
_atom_sites_solution_hydrogens geom
_audit_creation_date 2025-12-10
_audit_creation_method
;
Olex2 1.5
(compiled 2022.04.07 svn.rca3783a0 for OlexSys, GUI svn.r6498)
;
_audit_update_record
;
2025-12-16 deposited with the CCDC.	2026-02-23 downloaded from the CCDC.
;
_cell_angle_alpha 90
_cell_angle_beta 101.267(3)
_cell_angle_gamma 90
_cell_formula_units_Z 8
_cell_length_a 15.5390(6)
_cell_length_b 10.1981(3)
_cell_length_c 39.1578(16)
_cell_measurement_reflns_used 17696
_cell_measurement_temperature 100
_cell_measurement_theta_max 71.07
_cell_measurement_theta_min 2.30
_cell_volume 6085.7(4)
_computing_cell_refinement
;
X-Area Recipe 2.0.1 (STOE, 2023)
;
_computing_data_collection
;
X-Area Pilatus3_SV 1.31.192.0 (STOE, 2023)
;
_computing_data_reduction
;
X-Area Integrate 2.5.15.0 (STOE, 2023)
X-Area LANA 2.7.12 (STOE, 2023)
;
_computing_molecular_graphics 'Olex2 1.5 (Dolomanov et al., 2009)'
_computing_publication_material 'Olex2 1.5 (Dolomanov et al., 2009)'
_computing_structure_refinement 'SHELXL 2019/3 (Sheldrick, 2015)'
_diffrn_ambient_temperature 100
_diffrn_detector Pilatus200K
_diffrn_detector_area_resol_mean 5.81
_diffrn_detector_type 'DECTRIS PILATUS 200K'
_diffrn_measured_fraction_theta_full 0.985
_diffrn_measured_fraction_theta_max 0.985
_diffrn_measurement_details
;
 4625 frames, detector distance = 80 mm
;
_diffrn_measurement_device 'Eulerian 4-circle diffractometer'
_diffrn_measurement_device_type 'STOE STADIVARI'
_diffrn_measurement_method 'rotation method, \w scans'
_diffrn_radiation_collimation '1.2 mm, 0.6 diameter'
_diffrn_radiation_monochromator 'Graded multilayer mirror'
_diffrn_radiation_polarisn_norm 0
_diffrn_radiation_probe x-ray
_diffrn_radiation_type 'Cu K\a'
_diffrn_radiation_wavelength 1.54186
_diffrn_reflns_av_R_equivalents 0.0597
_diffrn_reflns_av_unetI/netI 0.0684
_diffrn_reflns_Laue_measured_fraction_full 0.985
_diffrn_reflns_Laue_measured_fraction_max 0.985
_diffrn_reflns_limit_h_max 18
_diffrn_reflns_limit_h_min -15
_diffrn_reflns_limit_k_max 11
_diffrn_reflns_limit_k_min -12
_diffrn_reflns_limit_l_max 46
_diffrn_reflns_limit_l_min -33
_diffrn_reflns_number 26715
_diffrn_reflns_point_group_measured_fraction_full 0.985
_diffrn_reflns_point_group_measured_fraction_max 0.985
_diffrn_reflns_theta_full 66.495
_diffrn_reflns_theta_max 66.495
_diffrn_reflns_theta_min 2.301
_diffrn_source Cu-Genix
_diffrn_source_current 0.600
_diffrn_source_power 0.030
_diffrn_source_voltage 50
_exptl_absorpt_coefficient_mu 1.510
_exptl_absorpt_correction_T_max 0.9703
_exptl_absorpt_correction_T_min 0.8343
_exptl_absorpt_correction_type multi-scan
_exptl_absorpt_process_details
;
STOE X-Red32, absorption correction by Gaussian integration, analogous to
P. Coppens, "The Evaluation of Absorption and Extinction in Single-Crystal
Structure Analysis", published in: F. R. Ahmed (Editor), "Crystallographic
Computing", Munksgaard, Copenhagen (1970), 255 - 270. Afterwards scaling of
reflection intensities was performed within STOE LANA. J. Koziskova, F. Hahn,
J. Richter, J. Kozisek, Acta Chimica Slovaca, vol. 9, no. 2, 2016, pp. 136-140.
;
_exptl_crystal_colour colorless
_exptl_crystal_density_diffrn 1.111
_exptl_crystal_density_method 'not measured'
_exptl_crystal_description plate
_exptl_crystal_F_000 2240
_exptl_crystal_size_max 0.12
_exptl_crystal_size_mid 0.077
_exptl_crystal_size_min 0.02
_refine_diff_density_max 0.444
_refine_diff_density_min -0.373
_refine_diff_density_rms 0.061
_refine_ls_extinction_method none
_refine_ls_goodness_of_fit_ref 0.986
_refine_ls_hydrogen_treatment constr
_refine_ls_matrix_type full
_refine_ls_number_parameters 627
_refine_ls_number_reflns 10567
_refine_ls_number_restraints 0
_refine_ls_restrained_S_all 0.986
_refine_ls_R_factor_all 0.1156
_refine_ls_R_factor_gt 0.0643
_refine_ls_shift/su_max 0.001
_refine_ls_shift/su_mean 0.000
_refine_ls_structure_factor_coef Fsqd
_refine_ls_weighting_details 'w=1/[\s^2^(Fo^2^)+(0.1025P)^2^] where P=(Fo^2^+2Fc^2^)/3'
_refine_ls_weighting_scheme calc
_refine_ls_wR_factor_gt 0.1560
_refine_ls_wR_factor_ref 0.1824
_reflns_Friedel_coverage 0.000
_reflns_number_gt 6488
_reflns_number_total 10567
_reflns_threshold_expression 'I > 2\s(I)'
_cod_data_source_file d6sc00437g2.cif
_cod_data_source_block sv1824
_cod_depositor_comments 'Adding full bibliography for 1576637--1576642.cif.'
_cod_database_code 1576641
_shelx_shelxl_version_number 2019/3
_shelx_space_group_comment
;
The symmetry employed for this shelxl refinement is uniquely defined
by the following loop, which should always be used as a source of
symmetry information in preference to the above space-group names.
They are only intended as comments.
;
_olex2_refinement_description
;
1.a Ternary CH refined with riding coordinates:
 C15(H15), C41(H41)
1.b Secondary CH2 refined with riding coordinates:
 C17(H17A,H17B), C43(H43A,H43B), C40(H40A,H40B), C14(H14A,H14B)
1.c Idealised Me refined as rotating group:
 C10(H10A,H10B,H10C), C30(H30A,H30B,H30C), C34(H34A,H34B,H34C), C28(H28A,H28B,
 H28C), C47(H47A,H47B,H47C), C32(H32A,H32B,H32C), C52(H52A,H52B,H52C), C26(H26A,
 H26B,H26C), C13(H13A,H13B,H13C), C8(H8A,H8B,H8C), C36(H36A,H36B,H36C), C4(H4A,
 H4B,H4C), C21(H21A,H21B,H21C), C23(H23A,H23B,H23C), C2(H2A,H2B,H2C), C24(H24A,
 H24B,H24C), C25(H25A,H25B,H25C), C6(H6A,H6B,H6C), C12(H12A,H12B,H12C),
 C46(H46A,H46B,H46C), C44(H44A,H44B,H44C), C22(H22A,H22B,H22C), C39(H39A,H39B,
 H39C), C18(H18A,H18B,H18C), C51(H51A,H51B,H51C), C20(H20A,H20B,H20C), C50(H50A,
 H50B,H50C), C16(H16A,H16B,H16C), C48(H48A,H48B,H48C), C37(H37A,H37B,H37C),
 C49(H49A,H49B,H49C), C42(H42A,H42B,H42C)
;
_olex2_submission_special_instructions 'No special instructions were received'
_stoe_detector_distance '80.0 mm'
_stoe_detector_pixelsize_x '0.172 mm'
_stoe_detector_pixelsize_y '0.172 mm'
_stoe_detector_size_x '7.0 cm'
_stoe_detector_size_y '8.4 cm'
_stoe_evaluation_integration_a 6.0
_stoe_evaluation_integration_b 0.0
_stoe_evaluation_integration_ems 0.025
_stoe_evaluation_lana_bis_l_even_max -
_stoe_evaluation_lana_bis_l_odd_max -
_stoe_evaluation_lana_bos_l_even_max -
_stoe_evaluation_lana_bos_l_odd_max -
_stoe_evaluation_lana_completeness 96.5
_stoe_evaluation_lana_dxs_max_order 1
_stoe_evaluation_lana_dys_max_order 1
_stoe_evaluation_lana_fs_max_order 3
_stoe_evaluation_lana_max_2theta_available 141.1
_stoe_evaluation_lana_max_2theta_desired 141.1
_stoe_evaluation_lana_mean_redundancy 2.5
_stoe_evaluation_lana_number_refls_after_or 27819
_stoe_evaluation_lana_number_refls_outliers 4932
_stoe_evaluation_lana_number_refls_total 32751
_stoe_evaluation_lana_number_refls_unique 11253
_stoe_evaluation_lana_number_refls_written 27819
_stoe_evaluation_lana_or_c1 0.035
_stoe_evaluation_lana_or_c2 0
_stoe_evaluation_lana_or_c3 0
_stoe_evaluation_lana_or_c4 0.7
_stoe_evaluation_lana_point_group 2/m
_stoe_evaluation_lana_table
;
#----------------------------------------------------------------------------
2Theta          11.3   26.7   42.1   57.5   72.9   88.3  103.7  119.1  134.5
#----------------------------------------------------------------------------
<Resolution>    5.92   3.20   2.08   1.61   1.29   1.11   0.98   0.90   0.84
N(total)          75    569   2060   3703   4677   5276   7932   5620   2839
<Redundancy>     1.6    1.8    2.5    2.7    2.4    2.4    3.1    2.4    1.8
Complet. [%%]    74.2   98.6   97.9   97.6   99.4   99.5  100.0   97.2   84.5
<I/sigma>      130.7   46.9   19.6   12.9    6.9    4.1    3.0    2.4    2.2
R(int)         0.024  0.021  0.031  0.043  0.063  0.097  0.125  0.154  0.190
#----------------------------------------------------------------------------
;
_stoe_measurement_identifier sv1824
_stoe_measurement_max_exposure_per_frame '20.0 s'
_stoe_measurement_mean_exposure_per_frame '20.0 s'
_stoe_measurement_min_exposure_per_frame '20.0 s'
_stoe_measurement_total_exposure_time '25.7 h'
_stoe_measurement_total_frame_number 4625
_stoe_measurement_total_run_number 21
_stoe_measurement_tube_power '30.0 W'

loop_
_space_group_symop_operation_xyz
'x, y, z'
'-x, y+1/2, -z+1/2'
'-x, -y, -z'
'x, -y-1/2, z-1/2'

loop_
_atom_site_label
_atom_site_type_symbol
_atom_site_fract_x
_atom_site_fract_y
_atom_site_fract_z
_atom_site_U_iso_or_equiv
_atom_site_adp_type
_atom_site_occupancy
_atom_site_site_symmetry_order
_atom_site_calc_flag
_atom_site_refinement_flags_posn
_atom_site_refinement_flags_adp
_atom_site_refinement_flags_occupancy
_atom_site_disorder_assembly
_atom_site_disorder_group
Si1 Si 0.27638(7) 0.51904(11) 0.95872(3) 0.0443(3) Uani 1 1 d . . . . .
Si4 Si 0.25840(7) 0.48187(11) 0.54670(3) 0.0439(3) Uani 1 1 d . . . . .
Si2 Si 0.31673(7) 0.28844(10) 0.91817(3) 0.0436(3) Uani 1 1 d . . . . .
Si3 Si 0.14848(8) 0.69854(11) 0.56668(3) 0.0468(3) Uani 1 1 d . . . . .
Al1 Al 0.30636(7) 0.54724(10) 0.88103(3) 0.0390(3) Uani 1 1 d . . . . .
Al2 Al 0.19384(7) 0.45902(10) 0.61571(3) 0.0381(2) Uani 1 1 d . . . . .
O1 O 0.21145(16) 0.4804(2) 0.85616(6) 0.0417(6) Uani 1 1 d . . . . .
O3 O 0.29208(16) 0.5212(3) 0.63882(6) 0.0452(6) Uani 1 1 d . . . . .
O2 O -0.08568(19) 0.5619(3) 0.75365(8) 0.0597(8) Uani 1 1 d . . . . .
O4 O 0.55378(18) 0.5845(3) 0.75601(7) 0.0615(8) Uani 1 1 d . . . . .
N2 N 0.15119(19) 0.5256(3) 0.82549(8) 0.0414(7) Uani 1 1 d . . . . .
N1 N 0.30695(19) 0.4578(3) 0.92172(8) 0.0398(7) Uani 1 1 d . . . . .
N3 N 0.19260(18) 0.5425(3) 0.57390(7) 0.0380(7) Uani 1 1 d . . . . .
N4 N 0.34281(19) 0.5096(3) 0.67374(8) 0.0410(7) Uani 1 1 d . . . . .
C33 C 0.1589(2) 0.2493(4) 0.62797(10) 0.0405(8) Uani 1 1 d . . . . .
C3 C 0.3512(3) 0.7554(4) 0.87596(11) 0.0445(9) Uani 1 1 d . . . . .
C35 C 0.1470(2) 0.3345(4) 0.65564(9) 0.0403(8) Uani 1 1 d . . . . .
C5 C 0.4175(2) 0.6969(4) 0.90129(11) 0.0474(9) Uani 1 1 d . . . . .
C29 C 0.0484(2) 0.3938(4) 0.60594(10) 0.0425(8) Uani 1 1 d . . . . .
C7 C 0.4540(2) 0.5913(4) 0.88572(10) 0.0450(9) Uani 1 1 d . . . . .
C31 C 0.0975(2) 0.2859(4) 0.59764(10) 0.0427(8) Uani 1 1 d . . . . .
C27 C 0.0802(2) 0.4264(4) 0.64163(10) 0.0429(8) Uani 1 1 d . . . . .
C10 C 0.4370(3) 0.4972(4) 0.82273(10) 0.0471(9) Uani 1 1 d . . . . .
H10A H 0.452662 0.410010 0.832533 0.071 Uiso 1 1 calc R U . . .
H10B H 0.487530 0.535606 0.814836 0.071 Uiso 1 1 calc R U . . .
H10C H 0.387713 0.489530 0.802953 0.071 Uiso 1 1 calc R U . . .
C11 C 0.0763(2) 0.5893(4) 0.83789(10) 0.0436(9) Uani 1 1 d . . . . .
C9 C 0.4111(2) 0.5836(4) 0.85008(10) 0.0440(9) Uani 1 1 d . . . . .
C30 C -0.0268(2) 0.4548(4) 0.58103(11) 0.0493(9) Uani 1 1 d . . . . .
H30A H -0.042796 0.538080 0.590604 0.074 Uiso 1 1 calc R U . . .
H30B H -0.077307 0.395290 0.577586 0.074 Uiso 1 1 calc R U . . .
H30C H -0.009394 0.470712 0.558647 0.074 Uiso 1 1 calc R U . . .
C45 C 0.4271(2) 0.4435(4) 0.67103(10) 0.0445(9) Uani 1 1 d . . . . .
C1 C 0.3493(2) 0.6894(4) 0.84339(10) 0.0437(9) Uani 1 1 d . . . . .
C34 C 0.2129(3) 0.1257(4) 0.63180(11) 0.0477(9) Uani 1 1 d . . . . .
H34A H 0.248519 0.123033 0.613717 0.072 Uiso 1 1 calc R U . . .
H34B H 0.173919 0.049352 0.629360 0.072 Uiso 1 1 calc R U . . .
H34C H 0.251549 0.124225 0.654802 0.072 Uiso 1 1 calc R U . . .
C28 C 0.0372(2) 0.5208(4) 0.66300(11) 0.0488(9) Uani 1 1 d . . . . .
H28A H 0.081561 0.580767 0.675629 0.073 Uiso 1 1 calc R U . . .
H28B H 0.010337 0.471453 0.679669 0.073 Uiso 1 1 calc R U . . .
H28C H -0.008064 0.571251 0.647527 0.073 Uiso 1 1 calc R U . . .
C47 C 0.0994(3) 0.7556(4) 0.60389(11) 0.0537(10) Uani 1 1 d . . . . .
H47A H 0.055942 0.691566 0.608374 0.081 Uiso 1 1 calc R U . . .
H47B H 0.070826 0.840638 0.598151 0.081 Uiso 1 1 calc R U . . .
H47C H 0.145692 0.764682 0.624692 0.081 Uiso 1 1 calc R U . . .
C32 C 0.0808(3) 0.2163(4) 0.56306(10) 0.0514(10) Uani 1 1 d . . . . .
H32A H 0.085858 0.278919 0.544561 0.077 Uiso 1 1 calc R U . . .
H32B H 0.021667 0.178661 0.558673 0.077 Uiso 1 1 calc R U . . .
H32C H 0.124081 0.146165 0.563450 0.077 Uiso 1 1 calc R U . . .
C52 C 0.3012(3) 0.3158(4) 0.56127(10) 0.0477(9) Uani 1 1 d . . . . .
H52A H 0.342943 0.323413 0.583435 0.072 Uiso 1 1 calc R U . . .
H52B H 0.330718 0.277588 0.543690 0.072 Uiso 1 1 calc R U . . .
H52C H 0.252263 0.259223 0.564349 0.072 Uiso 1 1 calc R U . . .
C26 C 0.3687(3) 0.2500(4) 0.88035(11) 0.0482(9) Uani 1 1 d . . . . .
H26A H 0.332191 0.284725 0.859010 0.072 Uiso 1 1 calc R U . . .
H26B H 0.374208 0.154707 0.878276 0.072 Uiso 1 1 calc R U . . .
H26C H 0.427027 0.290218 0.883855 0.072 Uiso 1 1 calc R U . . .
C13 C 0.1117(3) 0.7184(4) 0.85491(11) 0.0507(10) Uani 1 1 d . . . . .
H13A H 0.154603 0.699963 0.876254 0.076 Uiso 1 1 calc R U . . .
H13B H 0.063157 0.769823 0.860640 0.076 Uiso 1 1 calc R U . . .
H13C H 0.140029 0.768192 0.838760 0.076 Uiso 1 1 calc R U . . .
C8 C 0.5292(3) 0.5066(4) 0.90390(11) 0.0537(10) Uani 1 1 d . . . . .
H8A H 0.512329 0.462846 0.923889 0.081 Uiso 1 1 calc R U . . .
H8B H 0.580855 0.561602 0.911953 0.081 Uiso 1 1 calc R U . . .
H8C H 0.542962 0.440513 0.887608 0.081 Uiso 1 1 calc R U . . .
C17 C 0.0587(3) 0.4547(4) 0.77089(10) 0.0515(10) Uani 1 1 d . . . . .
H17A H 0.083603 0.522185 0.757461 0.062 Uiso 1 1 calc R U . . .
H17B H 0.041074 0.378868 0.755298 0.062 Uiso 1 1 calc R U . . .
C36 C 0.1902(2) 0.3238(4) 0.69324(10) 0.0466(9) Uani 1 1 d . . . . .
H36A H 0.249677 0.360129 0.696577 0.070 Uiso 1 1 calc R U . . .
H36B H 0.193310 0.231386 0.700258 0.070 Uiso 1 1 calc R U . . .
H36C H 0.156006 0.372831 0.707491 0.070 Uiso 1 1 calc R U . . .
C4 C 0.3062(3) 0.8838(4) 0.88055(12) 0.0536(10) Uani 1 1 d . . . . .
H4A H 0.282307 0.921565 0.857649 0.080 Uiso 1 1 calc R U . . .
H4B H 0.348740 0.944708 0.893872 0.080 Uiso 1 1 calc R U . . .
H4C H 0.258430 0.868283 0.893098 0.080 Uiso 1 1 calc R U . . .
C21 C 0.3706(3) 0.5280(5) 0.99677(10) 0.0555(10) Uani 1 1 d . . . . .
H21A H 0.410352 0.453990 0.995859 0.083 Uiso 1 1 calc R U . . .
H21B H 0.348261 0.524079 1.018488 0.083 Uiso 1 1 calc R U . . .
H21C H 0.402416 0.610448 0.995852 0.083 Uiso 1 1 calc R U . . .
C23 C 0.1901(3) 0.4198(4) 0.97384(11) 0.0552(10) Uani 1 1 d . . . . .
H23A H 0.138106 0.414283 0.955160 0.083 Uiso 1 1 calc R U . . .
H23B H 0.174334 0.461621 0.994294 0.083 Uiso 1 1 calc R U . . .
H23C H 0.212617 0.331395 0.979999 0.083 Uiso 1 1 calc R U . . .
C2 C 0.2994(3) 0.7295(4) 0.80848(10) 0.0499(10) Uani 1 1 d . . . . .
H2A H 0.332717 0.705219 0.790602 0.075 Uiso 1 1 calc R U . . .
H2B H 0.290310 0.824584 0.808086 0.075 Uiso 1 1 calc R U . . .
H2C H 0.242429 0.684940 0.803792 0.075 Uiso 1 1 calc R U . . .
C43 C 0.4870(3) 0.4474(4) 0.70680(10) 0.0500(10) Uani 1 1 d . . . . .
H43A H 0.460935 0.393007 0.723097 0.060 Uiso 1 1 calc R U . . .
H43B H 0.544353 0.408341 0.705109 0.060 Uiso 1 1 calc R U . . .
C24 C 0.3892(3) 0.2157(4) 0.95728(12) 0.0557(10) Uani 1 1 d . . . . .
H24A H 0.447723 0.255225 0.960357 0.084 Uiso 1 1 calc R U . . .
H24B H 0.393812 0.120808 0.954044 0.084 Uiso 1 1 calc R U . . .
H24C H 0.364215 0.232784 0.977962 0.084 Uiso 1 1 calc R U . . .
C25 C 0.2088(3) 0.2008(4) 0.91108(11) 0.0484(9) Uani 1 1 d . . . . .
H25A H 0.189492 0.191795 0.933339 0.073 Uiso 1 1 calc R U . . .
H25B H 0.215296 0.113587 0.901361 0.073 Uiso 1 1 calc R U . . .
H25C H 0.165093 0.251039 0.894814 0.073 Uiso 1 1 calc R U . . .
C40 C 0.4130(3) 0.6402(5) 0.72385(11) 0.0543(10) Uani 1 1 d . . . . .
H40A H 0.420686 0.729892 0.733648 0.065 Uiso 1 1 calc R U . . .
H40B H 0.387092 0.585614 0.740162 0.065 Uiso 1 1 calc R U . . .
C6 C 0.4494(3) 0.7463(5) 0.93758(12) 0.0589(11) Uani 1 1 d . . . . .
H6A H 0.399014 0.771085 0.947842 0.088 Uiso 1 1 calc R U . . .
H6B H 0.487050 0.823003 0.936960 0.088 Uiso 1 1 calc R U . . .
H6C H 0.482897 0.677234 0.951685 0.088 Uiso 1 1 calc R U . . .
C15 C -0.0225(3) 0.5105(4) 0.78211(11) 0.0530(10) Uani 1 1 d . . . . .
H15 H -0.050256 0.442057 0.794702 0.064 Uiso 1 1 calc R U . . .
C12 C 0.0366(3) 0.5112(4) 0.86473(11) 0.0544(10) Uani 1 1 d . . . . .
H12A H 0.001336 0.438596 0.853031 0.082 Uiso 1 1 calc R U . . .
H12B H -0.000797 0.569142 0.875530 0.082 Uiso 1 1 calc R U . . .
H12C H 0.083866 0.476333 0.882712 0.082 Uiso 1 1 calc R U . . .
C41 C 0.5021(3) 0.5854(4) 0.72161(10) 0.0505(10) Uani 1 1 d . . . . .
H41 H 0.530587 0.641104 0.705982 0.061 Uiso 1 1 calc R U . . .
C38 C 0.3490(3) 0.6457(4) 0.68904(10) 0.0476(9) Uani 1 1 d . . . . .
C46 C 0.4050(3) 0.2996(4) 0.66264(11) 0.0515(10) Uani 1 1 d . . . . .
H46A H 0.376949 0.261942 0.680759 0.077 Uiso 1 1 calc R U . . .
H46B H 0.458938 0.251133 0.661735 0.077 Uiso 1 1 calc R U . . .
H46C H 0.364781 0.293302 0.640052 0.077 Uiso 1 1 calc R U . . .
C19 C 0.1293(3) 0.4108(4) 0.80147(10) 0.0441(9) Uani 1 1 d . . . . .
C44 C 0.4746(3) 0.4972(5) 0.64303(11) 0.0563(11) Uani 1 1 d . . . . .
H44A H 0.432253 0.509709 0.621208 0.084 Uiso 1 1 calc R U . . .
H44B H 0.519830 0.434746 0.639286 0.084 Uiso 1 1 calc R U . . .
H44C H 0.502151 0.581369 0.650751 0.084 Uiso 1 1 calc R U . . .
C22 C 0.2249(3) 0.6840(4) 0.95052(11) 0.0519(10) Uani 1 1 d . . . . .
H22A H 0.263274 0.741187 0.940051 0.078 Uiso 1 1 calc R U . . .
H22B H 0.216195 0.721964 0.972587 0.078 Uiso 1 1 calc R U . . .
H22C H 0.168039 0.675490 0.934611 0.078 Uiso 1 1 calc R U . . .
C39 C 0.3741(3) 0.7527(4) 0.66508(12) 0.0592(11) Uani 1 1 d . . . . .
H39A H 0.436142 0.743311 0.663706 0.089 Uiso 1 1 calc R U . . .
H39B H 0.364509 0.839305 0.674525 0.089 Uiso 1 1 calc R U . . .
H39C H 0.337799 0.743744 0.641749 0.089 Uiso 1 1 calc R U . . .
C18 C 0.1013(3) 0.2847(4) 0.81796(11) 0.0537(10) Uani 1 1 d . . . . .
H18A H 0.146123 0.260869 0.838283 0.081 Uiso 1 1 calc R U . . .
H18B H 0.094752 0.213410 0.800867 0.081 Uiso 1 1 calc R U . . .
H18C H 0.045239 0.299541 0.825237 0.081 Uiso 1 1 calc R U . . .
C51 C 0.1982(3) 0.4674(5) 0.50097(11) 0.0631(12) Uani 1 1 d . . . . .
H51A H 0.148673 0.407023 0.499934 0.095 Uiso 1 1 calc R U . . .
H51B H 0.237825 0.433726 0.486400 0.095 Uiso 1 1 calc R U . . .
H51C H 0.176241 0.553858 0.492440 0.095 Uiso 1 1 calc R U . . .
C20 C 0.2121(3) 0.3780(4) 0.78749(11) 0.0537(10) Uani 1 1 d . . . . .
H20A H 0.229981 0.454702 0.775517 0.081 Uiso 1 1 calc R U . . .
H20B H 0.199923 0.304556 0.771104 0.081 Uiso 1 1 calc R U . . .
H20C H 0.259375 0.353608 0.806886 0.081 Uiso 1 1 calc R U . . .
C50 C 0.3585(3) 0.5829(5) 0.54526(14) 0.0678(13) Uani 1 1 d . . . . .
H50A H 0.341909 0.659452 0.530289 0.102 Uiso 1 1 calc R U . . .
H50B H 0.401112 0.529902 0.535905 0.102 Uiso 1 1 calc R U . . .
H50C H 0.384666 0.612158 0.568841 0.102 Uiso 1 1 calc R U . . .
C16 C -0.1360(3) 0.4631(5) 0.73411(12) 0.0636(12) Uani 1 1 d . . . . .
H16A H -0.181983 0.503296 0.716522 0.095 Uiso 1 1 calc R U . . .
H16B H -0.163102 0.408070 0.749628 0.095 Uiso 1 1 calc R U . . .
H16C H -0.098083 0.408939 0.722577 0.095 Uiso 1 1 calc R U . . .
C14 C 0.0073(3) 0.6255(4) 0.80610(11) 0.0516(10) Uani 1 1 d . . . . .
H14A H -0.044349 0.662793 0.813977 0.062 Uiso 1 1 calc R U . . .
H14B H 0.031375 0.694269 0.792804 0.062 Uiso 1 1 calc R U . . .
C48 C 0.2305(3) 0.8275(4) 0.56193(14) 0.0684(13) Uani 1 1 d . . . . .
H48A H 0.280603 0.821598 0.581431 0.103 Uiso 1 1 calc R U . . .
H48B H 0.203297 0.914202 0.561893 0.103 Uiso 1 1 calc R U . . .
H48C H 0.250688 0.814412 0.539981 0.103 Uiso 1 1 calc R U . . .
C37 C 0.2582(3) 0.6763(5) 0.69666(13) 0.0597(11) Uani 1 1 d . . . . .
H37A H 0.215204 0.679633 0.674735 0.090 Uiso 1 1 calc R U . . .
H37B H 0.259805 0.761197 0.708487 0.090 Uiso 1 1 calc R U . . .
H37C H 0.241464 0.607679 0.711623 0.090 Uiso 1 1 calc R U . . .
C49 C 0.0606(3) 0.7106(5) 0.52657(12) 0.0704(14) Uani 1 1 d . . . . .
H49A H 0.086404 0.696237 0.505940 0.106 Uiso 1 1 calc R U . . .
H49B H 0.033885 0.797911 0.525349 0.106 Uiso 1 1 calc R U . . .
H49C H 0.015688 0.643942 0.527427 0.106 Uiso 1 1 calc R U . . .
C42 C 0.6446(3) 0.5625(5) 0.75680(12) 0.0645(13) Uani 1 1 d . . . . .
H42A H 0.665928 0.626596 0.741759 0.097 Uiso 1 1 calc R U . . .
H42B H 0.652903 0.473724 0.748461 0.097 Uiso 1 1 calc R U . . .
H42C H 0.677360 0.572195 0.780721 0.097 Uiso 1 1 calc R U . . .

loop_
_atom_site_aniso_label
_atom_site_aniso_U_11
_atom_site_aniso_U_22
_atom_site_aniso_U_33
_atom_site_aniso_U_23
_atom_site_aniso_U_13
_atom_site_aniso_U_12
Si1 0.0460(5) 0.0455(6) 0.0406(5) -0.0021(4) 0.0062(4) 0.0036(5)
Si4 0.0481(6) 0.0417(6) 0.0422(6) 0.0021(4) 0.0093(5) 0.0037(5)
Si2 0.0484(6) 0.0347(5) 0.0476(6) 0.0028(4) 0.0090(5) 0.0007(4)
Si3 0.0590(6) 0.0378(6) 0.0440(6) 0.0033(4) 0.0112(5) 0.0066(5)
Al1 0.0418(6) 0.0324(5) 0.0425(6) 0.0001(4) 0.0074(5) 0.0005(4)
Al2 0.0412(5) 0.0335(5) 0.0383(6) -0.0011(4) 0.0046(4) -0.0009(4)
O1 0.0458(13) 0.0385(14) 0.0377(13) 0.0018(10) 0.0003(11) 0.0011(11)
O3 0.0439(13) 0.0494(16) 0.0382(14) 0.0028(11) -0.0020(11) -0.0073(12)
O2 0.0576(17) 0.0553(18) 0.0577(18) 0.0017(14) -0.0096(14) -0.0043(14)
O4 0.0493(16) 0.082(2) 0.0485(17) -0.0091(15) -0.0034(13) -0.0040(15)
N2 0.0436(16) 0.0396(17) 0.0383(16) -0.0011(13) 0.0016(13) 0.0014(14)
N1 0.0457(16) 0.0353(16) 0.0381(16) -0.0029(12) 0.0075(13) 0.0005(13)
N3 0.0393(15) 0.0356(16) 0.0382(16) 0.0011(12) 0.0051(12) 0.0017(13)
N4 0.0428(16) 0.0393(17) 0.0376(16) -0.0008(13) -0.0001(13) -0.0028(13)
C33 0.0421(19) 0.0351(19) 0.043(2) 0.0029(15) 0.0054(16) 0.0006(15)
C3 0.047(2) 0.0338(19) 0.053(2) 0.0001(16) 0.0107(18) -0.0030(16)
C35 0.0399(18) 0.040(2) 0.0405(19) -0.0001(15) 0.0054(15) -0.0043(16)
C5 0.043(2) 0.041(2) 0.056(2) -0.0001(18) 0.0055(18) -0.0080(17)
C29 0.0410(19) 0.040(2) 0.045(2) 0.0035(16) 0.0039(16) -0.0021(16)
C7 0.044(2) 0.039(2) 0.051(2) 0.0028(17) 0.0072(17) 0.0006(16)
C31 0.0444(19) 0.042(2) 0.041(2) 0.0024(16) 0.0058(16) -0.0076(17)
C27 0.0435(19) 0.041(2) 0.043(2) -0.0003(16) 0.0040(16) -0.0049(16)
C10 0.049(2) 0.039(2) 0.054(2) -0.0005(17) 0.0135(18) 0.0040(17)
C11 0.043(2) 0.043(2) 0.044(2) 0.0003(16) 0.0082(16) 0.0045(16)
C9 0.046(2) 0.0320(19) 0.054(2) 0.0025(16) 0.0087(18) 0.0002(16)
C30 0.047(2) 0.043(2) 0.054(2) 0.0050(18) 0.0002(18) -0.0035(18)
C45 0.0410(19) 0.049(2) 0.043(2) -0.0033(17) 0.0081(16) -0.0026(17)
C1 0.0378(18) 0.038(2) 0.056(2) 0.0023(17) 0.0095(17) -0.0012(16)
C34 0.051(2) 0.0341(19) 0.056(2) 0.0037(17) 0.0046(18) -0.0003(17)
C28 0.045(2) 0.049(2) 0.053(2) -0.0028(18) 0.0119(18) -0.0040(18)
C47 0.069(3) 0.040(2) 0.056(2) -0.0003(18) 0.022(2) 0.006(2)
C32 0.055(2) 0.051(2) 0.046(2) -0.0040(18) 0.0025(18) -0.0050(19)
C52 0.049(2) 0.043(2) 0.050(2) -0.0006(17) 0.0079(18) 0.0058(18)
C26 0.057(2) 0.0340(19) 0.056(2) 0.0001(17) 0.0166(19) 0.0014(17)
C13 0.049(2) 0.047(2) 0.052(2) -0.0063(19) 0.0020(18) 0.0059(18)
C8 0.047(2) 0.050(2) 0.061(3) 0.007(2) 0.0043(19) 0.0028(19)
C17 0.061(2) 0.045(2) 0.045(2) 0.0017(18) 0.0032(19) -0.005(2)
C36 0.046(2) 0.050(2) 0.042(2) 0.0002(17) 0.0024(17) -0.0079(18)
C4 0.056(2) 0.035(2) 0.071(3) -0.0014(19) 0.014(2) -0.0005(18)
C21 0.057(2) 0.063(3) 0.045(2) -0.006(2) 0.0053(19) 0.008(2)
C23 0.059(2) 0.058(3) 0.054(2) 0.004(2) 0.022(2) 0.005(2)
C2 0.052(2) 0.044(2) 0.053(2) 0.0094(18) 0.0095(19) 0.0051(18)
C43 0.046(2) 0.051(2) 0.048(2) -0.0011(19) -0.0015(17) -0.0008(18)
C24 0.057(2) 0.044(2) 0.066(3) 0.007(2) 0.012(2) 0.0005(19)
C25 0.052(2) 0.040(2) 0.052(2) -0.0001(18) 0.0079(18) -0.0047(18)
C40 0.052(2) 0.057(3) 0.053(2) -0.011(2) 0.0079(19) -0.005(2)
C6 0.054(2) 0.060(3) 0.061(3) -0.011(2) 0.008(2) -0.009(2)
C15 0.050(2) 0.055(3) 0.050(2) 0.0045(19) -0.0006(18) 0.0001(19)
C12 0.055(2) 0.056(3) 0.054(2) 0.000(2) 0.015(2) 0.000(2)
C41 0.049(2) 0.055(2) 0.044(2) -0.0074(19) 0.0020(18) -0.0028(19)
C38 0.048(2) 0.043(2) 0.049(2) -0.0034(17) 0.0028(18) -0.0035(18)
C46 0.049(2) 0.045(2) 0.057(2) -0.0091(19) 0.0025(19) 0.0027(18)
C19 0.052(2) 0.042(2) 0.0374(19) -0.0007(16) 0.0049(16) -0.0010(17)
C44 0.048(2) 0.073(3) 0.049(2) -0.005(2) 0.0120(19) -0.010(2)
C22 0.055(2) 0.049(2) 0.051(2) -0.0051(18) 0.0093(19) 0.0103(19)
C39 0.058(3) 0.044(2) 0.072(3) 0.010(2) 0.003(2) -0.009(2)
C18 0.071(3) 0.037(2) 0.048(2) -0.0002(18) 0.001(2) -0.003(2)
C51 0.080(3) 0.061(3) 0.046(2) -0.001(2) 0.008(2) 0.018(2)
C20 0.066(3) 0.049(2) 0.046(2) -0.0061(18) 0.009(2) 0.007(2)
C50 0.056(3) 0.057(3) 0.097(4) 0.016(3) 0.029(3) 0.004(2)
C16 0.059(3) 0.065(3) 0.058(3) -0.005(2) -0.009(2) -0.008(2)
C14 0.053(2) 0.047(2) 0.052(2) 0.0019(18) 0.0025(19) 0.0037(19)
C48 0.095(4) 0.035(2) 0.086(3) 0.004(2) 0.043(3) -0.001(2)
C37 0.053(2) 0.054(3) 0.070(3) -0.013(2) 0.008(2) -0.002(2)
C49 0.090(4) 0.065(3) 0.052(3) 0.006(2) 0.006(2) 0.028(3)
C42 0.049(2) 0.077(3) 0.059(3) -0.006(2) -0.010(2) -0.008(2)

loop_
_atom_type_symbol
_atom_type_description
_atom_type_scat_dispersion_real
_atom_type_scat_dispersion_imag
_atom_type_scat_source
C C 0.0181 0.0091 'International Tables Vol C Tables 4.2.6.8 and 6.1.1.4'
H H 0.0000 0.0000 'International Tables Vol C Tables 4.2.6.8 and 6.1.1.4'
Al Al 0.2130 0.2455 'International Tables Vol C Tables 4.2.6.8 and 6.1.1.4'
N N 0.0311 0.0180 'International Tables Vol C Tables 4.2.6.8 and 6.1.1.4'
O O 0.0492 0.0322 'International Tables Vol C Tables 4.2.6.8 and 6.1.1.4'
Si Si 0.2541 0.3302 'International Tables Vol C Tables 4.2.6.8 and 6.1.1.4'

loop_
_exptl_crystal_face_index_h
_exptl_crystal_face_index_k
_exptl_crystal_face_index_l
_exptl_crystal_face_perp_dist
-1 4 -1 0.0460
2 -4 5 0.0380
-1 -2 -6 0.0700
1 1 5 0.0460
-3 2 -10 0.0880
-1 0 2 0.0080
4 1 -9 0.0100

loop_
_geom_angle_atom_site_label_1
_geom_angle_atom_site_label_2
_geom_angle_atom_site_label_3
_geom_angle
_geom_angle_site_symmetry_1
_geom_angle_site_symmetry_3
_geom_angle_publ_flag
N1 Si1 C21 112.57(18) . . ?
N1 Si1 C23 113.72(18) . . ?
N1 Si1 C22 111.16(17) . . ?
C23 Si1 C21 105.8(2) . . ?
C22 Si1 C21 109.6(2) . . ?
C22 Si1 C23 103.5(2) . . ?
N3 Si4 C52 110.72(17) . . ?
N3 Si4 C51 112.03(18) . . ?
N3 Si4 C50 114.6(2) . . ?
C52 Si4 C50 105.1(2) . . ?
C51 Si4 C52 107.8(2) . . ?
C51 Si4 C50 106.2(2) . . ?
N1 Si2 C26 109.30(17) . . ?
N1 Si2 C24 112.12(18) . . ?
N1 Si2 C25 113.31(17) . . ?
C26 Si2 C24 106.41(19) . . ?
C26 Si2 C25 107.24(19) . . ?
C24 Si2 C25 108.13(19) . . ?
N3 Si3 C47 111.60(17) . . ?
N3 Si3 C48 114.03(19) . . ?
N3 Si3 C49 113.40(19) . . ?
C47 Si3 C48 104.4(2) . . ?
C47 Si3 C49 107.0(2) . . ?
C48 Si3 C49 105.7(2) . . ?
O1 Al1 N1 98.70(14) . . ?
O1 Al1 C3 124.20(14) . . ?
O1 Al1 C5 160.07(15) . . ?
O1 Al1 C7 147.25(14) . . ?
O1 Al1 C9 112.81(14) . . ?
O1 Al1 C1 102.25(13) . . ?
N1 Al1 C3 126.54(15) . . ?
N1 Al1 C5 98.78(15) . . ?
N1 Al1 C7 101.03(14) . . ?
N1 Al1 C9 132.12(15) . . ?
N1 Al1 C1 159.04(15) . . ?
C3 Al1 C5 35.96(14) . . ?
C3 Al1 C7 60.31(14) . . ?
C3 Al1 C1 37.14(14) . . ?
C7 Al1 C5 35.41(14) . . ?
C9 Al1 C3 61.81(15) . . ?
C9 Al1 C5 60.44(15) . . ?
C9 Al1 C7 36.49(14) . . ?
C9 Al1 C1 37.17(13) . . ?
C1 Al1 C5 60.47(14) . . ?
C1 Al1 C7 60.77(14) . . ?
O3 Al2 N3 98.62(13) . . ?
O3 Al2 C33 117.02(14) . . ?
O3 Al2 C35 102.46(13) . . ?
O3 Al2 C29 157.24(15) . . ?
O3 Al2 C31 151.84(14) . . ?
O3 Al2 C27 120.80(14) . . ?
N3 Al2 C33 131.21(14) . . ?
N3 Al2 C35 158.85(14) . . ?
N3 Al2 C29 98.36(14) . . ?
N3 Al2 C31 100.68(14) . . ?
N3 Al2 C27 127.05(14) . . ?
C33 Al2 C29 60.04(13) . . ?
C33 Al2 C31 35.85(13) . . ?
C35 Al2 C33 36.80(13) . . ?
C35 Al2 C29 60.88(13) . . ?
C35 Al2 C31 60.44(13) . . ?
C29 Al2 C31 35.37(13) . . ?
C27 Al2 C33 61.41(14) . . ?
C27 Al2 C35 37.22(13) . . ?
C27 Al2 C29 36.57(13) . . ?
C27 Al2 C31 60.41(14) . . ?
N2 O1 Al1 132.9(2) . . ?
N4 O3 Al2 136.5(2) . . ?
C16 O2 C15 112.6(3) . . ?
C42 O4 C41 113.2(3) . . ?
O1 N2 C11 106.7(3) . . ?
O1 N2 C19 107.6(3) . . ?
C11 N2 C19 116.6(3) . . ?
Si1 N1 Si2 117.90(18) . . ?
Si1 N1 Al1 126.39(18) . . ?
Si2 N1 Al1 114.18(17) . . ?
Si4 N3 Si3 119.36(17) . . ?
Si4 N3 Al2 118.54(17) . . ?
Si3 N3 Al2 120.27(17) . . ?
O3 N4 C45 107.1(3) . . ?
O3 N4 C38 106.4(3) . . ?
C45 N4 C38 117.1(3) . . ?
C35 C33 Al2 70.2(2) . . ?
C35 C33 C34 125.9(3) . . ?
C31 C33 Al2 74.1(2) . . ?
C31 C33 C35 108.0(3) . . ?
C31 C33 C34 125.0(3) . . ?
C34 C33 Al2 131.0(3) . . ?
C5 C3 Al1 74.7(2) . . ?
C5 C3 C1 108.1(3) . . ?
C5 C3 C4 124.9(4) . . ?
C1 C3 Al1 71.6(2) . . ?
C1 C3 C4 125.6(4) . . ?
C4 C3 Al1 130.3(3) . . ?
C33 C35 Al2 73.0(2) . . ?
C33 C35 C36 127.0(3) . . ?
C27 C35 Al2 70.8(2) . . ?
C27 C35 C33 107.5(3) . . ?
C27 C35 C36 125.4(4) . . ?
C36 C35 Al2 125.6(3) . . ?
C3 C5 Al1 69.3(2) . . ?
C3 C5 C6 125.7(4) . . ?
C7 C5 Al1 71.7(2) . . ?
C7 C5 C3 108.5(4) . . ?
C7 C5 C6 125.5(4) . . ?
C6 C5 Al1 129.1(3) . . ?
C31 C29 Al2 73.0(2) . . ?
C31 C29 C27 107.9(3) . . ?
C31 C29 C30 124.0(3) . . ?
C27 C29 Al2 68.4(2) . . ?
C27 C29 C30 128.0(4) . . ?
C30 C29 Al2 126.8(3) . . ?
C5 C7 Al1 72.9(2) . . ?
C5 C7 C9 108.4(3) . . ?
C5 C7 C8 124.8(4) . . ?
C9 C7 Al1 69.2(2) . . ?
C9 C7 C8 126.7(4) . . ?
C8 C7 Al1 126.1(3) . . ?
C33 C31 Al2 70.0(2) . . ?
C33 C31 C32 126.7(4) . . ?
C29 C31 Al2 71.6(2) . . ?
C29 C31 C33 108.5(3) . . ?
C29 C31 C32 124.6(3) . . ?
C32 C31 Al2 128.1(3) . . ?
C35 C27 Al2 72.0(2) . . ?
C35 C27 C29 108.1(3) . . ?
C35 C27 C28 124.9(3) . . ?
C29 C27 Al2 75.1(2) . . ?
C29 C27 C28 125.7(3) . . ?
C28 C27 Al2 129.2(3) . . ?
H10A C10 H10B 109.5 . . ?
H10A C10 H10C 109.5 . . ?
H10B C10 H10C 109.5 . . ?
C9 C10 H10A 109.5 . . ?
C9 C10 H10B 109.5 . . ?
C9 C10 H10C 109.5 . . ?
N2 C11 C13 106.2(3) . . ?
N2 C11 C12 116.0(3) . . ?
N2 C11 C14 108.0(3) . . ?
C13 C11 C12 107.8(3) . . ?
C14 C11 C13 106.5(3) . . ?
C14 C11 C12 111.8(3) . . ?
C7 C9 Al1 74.3(2) . . ?
C7 C9 C10 126.3(3) . . ?
C7 C9 C1 107.8(3) . . ?
C10 C9 Al1 127.8(3) . . ?
C1 C9 Al1 72.1(2) . . ?
C1 C9 C10 125.1(4) . . ?
C29 C30 H30A 109.5 . . ?
C29 C30 H30B 109.5 . . ?
C29 C30 H30C 109.5 . . ?
H30A C30 H30B 109.5 . . ?
H30A C30 H30C 109.5 . . ?
H30B C30 H30C 109.5 . . ?
N4 C45 C43 108.0(3) . . ?
N4 C45 C46 106.6(3) . . ?
N4 C45 C44 116.1(3) . . ?
C43 C45 C46 107.1(3) . . ?
C43 C45 C44 110.7(3) . . ?
C46 C45 C44 107.9(3) . . ?
C3 C1 Al1 71.3(2) . . ?
C3 C1 C2 127.0(4) . . ?
C9 C1 Al1 70.8(2) . . ?
C9 C1 C3 107.1(3) . . ?
C9 C1 C2 125.7(4) . . ?
C2 C1 Al1 127.4(3) . . ?
C33 C34 H34A 109.5 . . ?
C33 C34 H34B 109.5 . . ?
C33 C34 H34C 109.5 . . ?
H34A C34 H34B 109.5 . . ?
H34A C34 H34C 109.5 . . ?
H34B C34 H34C 109.5 . . ?
C27 C28 H28A 109.5 . . ?
C27 C28 H28B 109.5 . . ?
C27 C28 H28C 109.5 . . ?
H28A C28 H28B 109.5 . . ?
H28A C28 H28C 109.5 . . ?
H28B C28 H28C 109.5 . . ?
Si3 C47 H47A 109.5 . . ?
Si3 C47 H47B 109.5 . . ?
Si3 C47 H47C 109.5 . . ?
H47A C47 H47B 109.5 . . ?
H47A C47 H47C 109.5 . . ?
H47B C47 H47C 109.5 . . ?
C31 C32 H32A 109.5 . . ?
C31 C32 H32B 109.5 . . ?
C31 C32 H32C 109.5 . . ?
H32A C32 H32B 109.5 . . ?
H32A C32 H32C 109.5 . . ?
H32B C32 H32C 109.5 . . ?
Si4 C52 H52A 109.5 . . ?
Si4 C52 H52B 109.5 . . ?
Si4 C52 H52C 109.5 . . ?
H52A C52 H52B 109.5 . . ?
H52A C52 H52C 109.5 . . ?
H52B C52 H52C 109.5 . . ?
Si2 C26 H26A 109.5 . . ?
Si2 C26 H26B 109.5 . . ?
Si2 C26 H26C 109.5 . . ?
H26A C26 H26B 109.5 . . ?
H26A C26 H26C 109.5 . . ?
H26B C26 H26C 109.5 . . ?
C11 C13 H13A 109.5 . . ?
C11 C13 H13B 109.5 . . ?
C11 C13 H13C 109.5 . . ?
H13A C13 H13B 109.5 . . ?
H13A C13 H13C 109.5 . . ?
H13B C13 H13C 109.5 . . ?
C7 C8 H8A 109.5 . . ?
C7 C8 H8B 109.5 . . ?
C7 C8 H8C 109.5 . . ?
H8A C8 H8B 109.5 . . ?
H8A C8 H8C 109.5 . . ?
H8B C8 H8C 109.5 . . ?
H17A C17 H17B 107.8 . . ?
C15 C17 H17A 109.0 . . ?
C15 C17 H17B 109.0 . . ?
C15 C17 C19 113.1(3) . . ?
C19 C17 H17A 109.0 . . ?
C19 C17 H17B 109.0 . . ?
C35 C36 H36A 109.5 . . ?
C35 C36 H36B 109.5 . . ?
C35 C36 H36C 109.5 . . ?
H36A C36 H36B 109.5 . . ?
H36A C36 H36C 109.5 . . ?
H36B C36 H36C 109.5 . . ?
C3 C4 H4A 109.5 . . ?
C3 C4 H4B 109.5 . . ?
C3 C4 H4C 109.5 . . ?
H4A C4 H4B 109.5 . . ?
H4A C4 H4C 109.5 . . ?
H4B C4 H4C 109.5 . . ?
Si1 C21 H21A 109.5 . . ?
Si1 C21 H21B 109.5 . . ?
Si1 C21 H21C 109.5 . . ?
H21A C21 H21B 109.5 . . ?
H21A C21 H21C 109.5 . . ?
H21B C21 H21C 109.5 . . ?
Si1 C23 H23A 109.5 . . ?
Si1 C23 H23B 109.5 . . ?
Si1 C23 H23C 109.5 . . ?
H23A C23 H23B 109.5 . . ?
H23A C23 H23C 109.5 . . ?
H23B C23 H23C 109.5 . . ?
C1 C2 H2A 109.5 . . ?
C1 C2 H2B 109.5 . . ?
C1 C2 H2C 109.5 . . ?
H2A C2 H2B 109.5 . . ?
H2A C2 H2C 109.5 . . ?
H2B C2 H2C 109.5 . . ?
C45 C43 H43A 108.9 . . ?
C45 C43 H43B 108.9 . . ?
H43A C43 H43B 107.7 . . ?
C41 C43 C45 113.3(3) . . ?
C41 C43 H43A 108.9 . . ?
C41 C43 H43B 108.9 . . ?
Si2 C24 H24A 109.5 . . ?
Si2 C24 H24B 109.5 . . ?
Si2 C24 H24C 109.5 . . ?
H24A C24 H24B 109.5 . . ?
H24A C24 H24C 109.5 . . ?
H24B C24 H24C 109.5 . . ?
Si2 C25 H25A 109.5 . . ?
Si2 C25 H25B 109.5 . . ?
Si2 C25 H25C 109.5 . . ?
H25A C25 H25B 109.5 . . ?
H25A C25 H25C 109.5 . . ?
H25B C25 H25C 109.5 . . ?
H40A C40 H40B 107.6 . . ?
C41 C40 H40A 108.8 . . ?
C41 C40 H40B 108.8 . . ?
C41 C40 C38 114.0(3) . . ?
C38 C40 H40A 108.8 . . ?
C38 C40 H40B 108.8 . . ?
C5 C6 H6A 109.5 . . ?
C5 C6 H6B 109.5 . . ?
C5 C6 H6C 109.5 . . ?
H6A C6 H6B 109.5 . . ?
H6A C6 H6C 109.5 . . ?
H6B C6 H6C 109.5 . . ?
O2 C15 C17 113.1(4) . . ?
O2 C15 H15 110.0 . . ?
O2 C15 C14 106.1(3) . . ?
C17 C15 H15 110.0 . . ?
C14 C15 C17 107.3(3) . . ?
C14 C15 H15 110.0 . . ?
C11 C12 H12A 109.5 . . ?
C11 C12 H12B 109.5 . . ?
C11 C12 H12C 109.5 . . ?
H12A C12 H12B 109.5 . . ?
H12A C12 H12C 109.5 . . ?
H12B C12 H12C 109.5 . . ?
O4 C41 C43 111.7(4) . . ?
O4 C41 C40 107.5(3) . . ?
O4 C41 H41 110.2 . . ?
C43 C41 H41 110.2 . . ?
C40 C41 C43 106.9(3) . . ?
C40 C41 H41 110.2 . . ?
N4 C38 C40 107.6(3) . . ?
N4 C38 C39 114.5(3) . . ?
N4 C38 C37 106.0(3) . . ?
C40 C38 C39 111.9(3) . . ?
C40 C38 C37 107.4(4) . . ?
C37 C38 C39 109.1(4) . . ?
C45 C46 H46A 109.5 . . ?
C45 C46 H46B 109.5 . . ?
C45 C46 H46C 109.5 . . ?
H46A C46 H46B 109.5 . . ?
H46A C46 H46C 109.5 . . ?
H46B C46 H46C 109.5 . . ?
N2 C19 C17 107.7(3) . . ?
N2 C19 C18 115.9(3) . . ?
N2 C19 C20 107.0(3) . . ?
C17 C19 C18 110.8(3) . . ?
C17 C19 C20 108.0(3) . . ?
C20 C19 C18 107.1(3) . . ?
C45 C44 H44A 109.5 . . ?
C45 C44 H44B 109.5 . . ?
C45 C44 H44C 109.5 . . ?
H44A C44 H44B 109.5 . . ?
H44A C44 H44C 109.5 . . ?
H44B C44 H44C 109.5 . . ?
Si1 C22 H22A 109.5 . . ?
Si1 C22 H22B 109.5 . . ?
Si1 C22 H22C 109.5 . . ?
H22A C22 H22B 109.5 . . ?
H22A C22 H22C 109.5 . . ?
H22B C22 H22C 109.5 . . ?
C38 C39 H39A 109.5 . . ?
C38 C39 H39B 109.5 . . ?
C38 C39 H39C 109.5 . . ?
H39A C39 H39B 109.5 . . ?
H39A C39 H39C 109.5 . . ?
H39B C39 H39C 109.5 . . ?
C19 C18 H18A 109.5 . . ?
C19 C18 H18B 109.5 . . ?
C19 C18 H18C 109.5 . . ?
H18A C18 H18B 109.5 . . ?
H18A C18 H18C 109.5 . . ?
H18B C18 H18C 109.5 . . ?
Si4 C51 H51A 109.5 . . ?
Si4 C51 H51B 109.5 . . ?
Si4 C51 H51C 109.5 . . ?
H51A C51 H51B 109.5 . . ?
H51A C51 H51C 109.5 . . ?
H51B C51 H51C 109.5 . . ?
C19 C20 H20A 109.5 . . ?
C19 C20 H20B 109.5 . . ?
C19 C20 H20C 109.5 . . ?
H20A C20 H20B 109.5 . . ?
H20A C20 H20C 109.5 . . ?
H20B C20 H20C 109.5 . . ?
Si4 C50 H50A 109.5 . . ?
Si4 C50 H50B 109.5 . . ?
Si4 C50 H50C 109.5 . . ?
H50A C50 H50B 109.5 . . ?
H50A C50 H50C 109.5 . . ?
H50B C50 H50C 109.5 . . ?
O2 C16 H16A 109.5 . . ?
O2 C16 H16B 109.5 . . ?
O2 C16 H16C 109.5 . . ?
H16A C16 H16B 109.5 . . ?
H16A C16 H16C 109.5 . . ?
H16B C16 H16C 109.5 . . ?
C11 C14 H14A 108.8 . . ?
C11 C14 H14B 108.8 . . ?
C15 C14 C11 113.6(3) . . ?
C15 C14 H14A 108.8 . . ?
C15 C14 H14B 108.8 . . ?
H14A C14 H14B 107.7 . . ?
Si3 C48 H48A 109.5 . . ?
Si3 C48 H48B 109.5 . . ?
Si3 C48 H48C 109.5 . . ?
H48A C48 H48B 109.5 . . ?
H48A C48 H48C 109.5 . . ?
H48B C48 H48C 109.5 . . ?
C38 C37 H37A 109.5 . . ?
C38 C37 H37B 109.5 . . ?
C38 C37 H37C 109.5 . . ?
H37A C37 H37B 109.5 . . ?
H37A C37 H37C 109.5 . . ?
H37B C37 H37C 109.5 . . ?
Si3 C49 H49A 109.5 . . ?
Si3 C49 H49B 109.5 . . ?
Si3 C49 H49C 109.5 . . ?
H49A C49 H49B 109.5 . . ?
H49A C49 H49C 109.5 . . ?
H49B C49 H49C 109.5 . . ?
O4 C42 H42A 109.5 . . ?
O4 C42 H42B 109.5 . . ?
O4 C42 H42C 109.5 . . ?
H42A C42 H42B 109.5 . . ?
H42A C42 H42C 109.5 . . ?
H42B C42 H42C 109.5 . . ?

loop_
_geom_bond_atom_site_label_1
_geom_bond_atom_site_label_2
_geom_bond_distance
_geom_bond_site_symmetry_2
_geom_bond_publ_flag
Si1 N1 1.728(3) . ?
Si1 C21 1.876(4) . ?
Si1 C23 1.866(4) . ?
Si1 C22 1.863(4) . ?
Si4 N3 1.729(3) . ?
Si4 C52 1.868(4) . ?
Si4 C51 1.857(4) . ?
Si4 C50 1.875(5) . ?
Si2 N1 1.742(3) . ?
Si2 C26 1.862(4) . ?
Si2 C24 1.869(4) . ?
Si2 C25 1.873(4) . ?
Si3 N3 1.734(3) . ?
Si3 C47 1.865(4) . ?
Si3 C48 1.866(5) . ?
Si3 C49 1.873(4) . ?
Al1 O1 1.740(3) . ?
Al1 N1 1.834(3) . ?
Al1 C3 2.255(4) . ?
Al1 C5 2.325(4) . ?
Al1 C7 2.309(4) . ?
Al1 C9 2.242(4) . ?
Al1 C1 2.259(4) . ?
Al2 O3 1.735(3) . ?
Al2 N3 1.842(3) . ?
Al2 C33 2.280(4) . ?
Al2 C35 2.243(4) . ?
Al2 C29 2.315(4) . ?
Al2 C31 2.333(4) . ?
Al2 C27 2.227(4) . ?
O1 N2 1.447(4) . ?
O3 N4 1.443(4) . ?
O2 C15 1.433(5) . ?
O2 C16 1.407(5) . ?
O4 C41 1.428(5) . ?
O4 C42 1.423(5) . ?
N2 C11 1.494(5) . ?
N2 C19 1.499(5) . ?
N4 C45 1.495(5) . ?
N4 C38 1.507(5) . ?
C33 C35 1.428(5) . ?
C33 C31 1.421(5) . ?
C33 C34 1.506(5) . ?
C3 C5 1.416(5) . ?
C3 C1 1.438(5) . ?
C3 C4 1.511(5) . ?
C35 C27 1.426(5) . ?
C35 C36 1.498(5) . ?
C5 C7 1.409(6) . ?
C5 C6 1.498(6) . ?
C29 C31 1.412(5) . ?
C29 C27 1.427(5) . ?
C29 C30 1.503(5) . ?
C7 C9 1.426(5) . ?
C7 C8 1.514(5) . ?
C31 C32 1.506(5) . ?
C27 C28 1.514(5) . ?
C10 H10A 0.9800 . ?
C10 H10B 0.9800 . ?
C10 H10C 0.9800 . ?
C10 C9 1.501(5) . ?
C11 C13 1.529(5) . ?
C11 C12 1.541(5) . ?
C11 C14 1.522(5) . ?
C9 C1 1.434(5) . ?
C30 H30A 0.9800 . ?
C30 H30B 0.9800 . ?
C30 H30C 0.9800 . ?
C45 C43 1.523(5) . ?
C45 C46 1.529(5) . ?
C45 C44 1.538(5) . ?
C1 C2 1.491(5) . ?
C34 H34A 0.9800 . ?
C34 H34B 0.9800 . ?
C34 H34C 0.9800 . ?
C28 H28A 0.9800 . ?
C28 H28B 0.9800 . ?
C28 H28C 0.9800 . ?
C47 H47A 0.9800 . ?
C47 H47B 0.9800 . ?
C47 H47C 0.9800 . ?
C32 H32A 0.9800 . ?
C32 H32B 0.9800 . ?
C32 H32C 0.9800 . ?
C52 H52A 0.9800 . ?
C52 H52B 0.9800 . ?
C52 H52C 0.9800 . ?
C26 H26A 0.9800 . ?
C26 H26B 0.9800 . ?
C26 H26C 0.9800 . ?
C13 H13A 0.9800 . ?
C13 H13B 0.9800 . ?
C13 H13C 0.9800 . ?
C8 H8A 0.9800 . ?
C8 H8B 0.9800 . ?
C8 H8C 0.9800 . ?
C17 H17A 0.9900 . ?
C17 H17B 0.9900 . ?
C17 C15 1.524(6) . ?
C17 C19 1.525(5) . ?
C36 H36A 0.9800 . ?
C36 H36B 0.9800 . ?
C36 H36C 0.9800 . ?
C4 H4A 0.9800 . ?
C4 H4B 0.9800 . ?
C4 H4C 0.9800 . ?
C21 H21A 0.9800 . ?
C21 H21B 0.9800 . ?
C21 H21C 0.9800 . ?
C23 H23A 0.9800 . ?
C23 H23B 0.9800 . ?
C23 H23C 0.9800 . ?
C2 H2A 0.9800 . ?
C2 H2B 0.9800 . ?
C2 H2C 0.9800 . ?
C43 H43A 0.9900 . ?
C43 H43B 0.9900 . ?
C43 C41 1.522(6) . ?
C24 H24A 0.9800 . ?
C24 H24B 0.9800 . ?
C24 H24C 0.9800 . ?
C25 H25A 0.9800 . ?
C25 H25B 0.9800 . ?
C25 H25C 0.9800 . ?
C40 H40A 0.9900 . ?
C40 H40B 0.9900 . ?
C40 C41 1.511(6) . ?
C40 C38 1.523(5) . ?
C6 H6A 0.9800 . ?
C6 H6B 0.9800 . ?
C6 H6C 0.9800 . ?
C15 H15 1.0000 . ?
C15 C14 1.517(6) . ?
C12 H12A 0.9800 . ?
C12 H12B 0.9800 . ?
C12 H12C 0.9800 . ?
C41 H41 1.0000 . ?
C38 C39 1.539(6) . ?
C38 C37 1.530(6) . ?
C46 H46A 0.9800 . ?
C46 H46B 0.9800 . ?
C46 H46C 0.9800 . ?
C19 C18 1.539(5) . ?
C19 C20 1.530(5) . ?
C44 H44A 0.9800 . ?
C44 H44B 0.9800 . ?
C44 H44C 0.9800 . ?
C22 H22A 0.9800 . ?
C22 H22B 0.9800 . ?
C22 H22C 0.9800 . ?
C39 H39A 0.9800 . ?
C39 H39B 0.9800 . ?
C39 H39C 0.9800 . ?
C18 H18A 0.9800 . ?
C18 H18B 0.9800 . ?
C18 H18C 0.9800 . ?
C51 H51A 0.9800 . ?
C51 H51B 0.9800 . ?
C51 H51C 0.9800 . ?
C20 H20A 0.9800 . ?
C20 H20B 0.9800 . ?
C20 H20C 0.9800 . ?
C50 H50A 0.9800 . ?
C50 H50B 0.9800 . ?
C50 H50C 0.9800 . ?
C16 H16A 0.9800 . ?
C16 H16B 0.9800 . ?
C16 H16C 0.9800 . ?
C14 H14A 0.9900 . ?
C14 H14B 0.9900 . ?
C48 H48A 0.9800 . ?
C48 H48B 0.9800 . ?
C48 H48C 0.9800 . ?
C37 H37A 0.9800 . ?
C37 H37B 0.9800 . ?
C37 H37C 0.9800 . ?
C49 H49A 0.9800 . ?
C49 H49B 0.9800 . ?
C49 H49C 0.9800 . ?
C42 H42A 0.9800 . ?
C42 H42B 0.9800 . ?
C42 H42C 0.9800 . ?

loop_
_geom_torsion_atom_site_label_1
_geom_torsion_atom_site_label_2
_geom_torsion_atom_site_label_3
_geom_torsion_atom_site_label_4
_geom_torsion
_geom_torsion_site_symmetry_1
_geom_torsion_site_symmetry_2
_geom_torsion_site_symmetry_3
_geom_torsion_site_symmetry_4
_geom_torsion_publ_flag
Al1 O1 N2 C11 -96.6(3) . . . . ?
Al1 O1 N2 C19 137.5(3) . . . . ?
Al1 C3 C5 C7 61.2(3) . . . . ?
Al1 C3 C5 C6 -124.0(4) . . . . ?
Al1 C3 C1 C9 -62.1(3) . . . . ?
Al1 C3 C1 C2 123.2(4) . . . . ?
Al1 C5 C7 C9 60.4(3) . . . . ?
Al1 C5 C7 C8 -122.5(4) . . . . ?
Al1 C7 C9 C10 -125.7(4) . . . . ?
Al1 C7 C9 C1 64.8(3) . . . . ?
Al1 C9 C1 C3 62.5(3) . . . . ?
Al1 C9 C1 C2 -122.8(4) . . . . ?
Al2 O3 N4 C45 115.0(3) . . . . ?
Al2 O3 N4 C38 -119.1(3) . . . . ?
Al2 C33 C35 C27 62.8(3) . . . . ?
Al2 C33 C35 C36 -122.1(4) . . . . ?
Al2 C33 C31 C29 -61.6(3) . . . . ?
Al2 C33 C31 C32 123.2(4) . . . . ?
Al2 C35 C27 C29 67.0(3) . . . . ?
Al2 C35 C27 C28 -125.7(4) . . . . ?
Al2 C29 C31 C33 60.6(3) . . . . ?
Al2 C29 C31 C32 -124.1(4) . . . . ?
Al2 C29 C27 C35 -65.0(3) . . . . ?
Al2 C29 C27 C28 127.8(4) . . . . ?
O1 Al1 N1 Si1 -103.0(2) . . . . ?
O1 Al1 N1 Si2 62.42(19) . . . . ?
O1 N2 C11 C13 71.8(3) . . . . ?
O1 N2 C11 C12 -47.9(4) . . . . ?
O1 N2 C11 C14 -174.3(3) . . . . ?
O1 N2 C19 C17 174.2(3) . . . . ?
O1 N2 C19 C18 49.5(4) . . . . ?
O1 N2 C19 C20 -69.9(4) . . . . ?
O3 Al2 N3 Si4 77.7(2) . . . . ?
O3 Al2 N3 Si3 -86.9(2) . . . . ?
O3 N4 C45 C43 172.1(3) . . . . ?
O3 N4 C45 C46 -73.1(3) . . . . ?
O3 N4 C45 C44 47.1(4) . . . . ?
O3 N4 C38 C40 -172.0(3) . . . . ?
O3 N4 C38 C39 -47.0(4) . . . . ?
O3 N4 C38 C37 73.4(4) . . . . ?
O2 C15 C14 C11 -179.1(3) . . . . ?
N2 C11 C14 C15 55.1(5) . . . . ?
N1 Al1 O1 N2 157.5(3) . . . . ?
N3 Al2 O3 N4 178.7(3) . . . . ?
N4 C45 C43 C41 -55.5(4) . . . . ?
C33 Al2 O3 N4 -35.7(4) . . . . ?
C33 Al2 N3 Si4 -60.4(3) . . . . ?
C33 Al2 N3 Si3 135.10(18) . . . . ?
C33 C35 C27 Al2 -64.2(3) . . . . ?
C33 C35 C27 C29 2.7(4) . . . . ?
C33 C35 C27 C28 170.1(3) . . . . ?
C3 Al1 O1 N2 11.2(4) . . . . ?
C3 Al1 N1 Si1 42.2(3) . . . . ?
C3 Al1 N1 Si2 -152.38(16) . . . . ?
C3 C5 C7 Al1 -59.8(3) . . . . ?
C3 C5 C7 C9 0.6(5) . . . . ?
C3 C5 C7 C8 177.7(4) . . . . ?
C35 Al2 O3 N4 0.4(4) . . . . ?
C35 Al2 N3 Si4 -107.0(4) . . . . ?
C35 Al2 N3 Si3 88.4(4) . . . . ?
C35 C33 C31 Al2 62.4(3) . . . . ?
C35 C33 C31 C29 0.8(4) . . . . ?
C35 C33 C31 C32 -174.4(4) . . . . ?
C5 Al1 O1 N2 6.5(6) . . . . ?
C5 Al1 N1 Si1 67.4(2) . . . . ?
C5 Al1 N1 Si2 -127.19(18) . . . . ?
C5 C3 C1 Al1 66.4(3) . . . . ?
C5 C3 C1 C9 4.3(4) . . . . ?
C5 C3 C1 C2 -170.4(4) . . . . ?
C5 C7 C9 Al1 -62.8(3) . . . . ?
C5 C7 C9 C10 171.5(4) . . . . ?
C5 C7 C9 C1 2.0(5) . . . . ?
C29 Al2 O3 N4 40.8(6) . . . . ?
C29 Al2 N3 Si4 -117.54(19) . . . . ?
C29 Al2 N3 Si3 77.9(2) . . . . ?
C7 Al1 O1 N2 -75.9(4) . . . . ?
C7 Al1 N1 Si1 103.2(2) . . . . ?
C7 Al1 N1 Si2 -91.30(19) . . . . ?
C7 C9 C1 Al1 -66.3(3) . . . . ?
C7 C9 C1 C3 -3.9(4) . . . . ?
C7 C9 C1 C2 170.9(4) . . . . ?
C31 Al2 O3 N4 -48.4(5) . . . . ?
C31 Al2 N3 Si4 -81.7(2) . . . . ?
C31 Al2 N3 Si3 113.74(19) . . . . ?
C31 C33 C35 Al2 -65.0(3) . . . . ?
C31 C33 C35 C27 -2.2(4) . . . . ?
C31 C33 C35 C36 172.9(4) . . . . ?
C31 C29 C27 Al2 62.7(3) . . . . ?
C31 C29 C27 C35 -2.2(4) . . . . ?
C31 C29 C27 C28 -169.4(4) . . . . ?
C27 Al2 O3 N4 35.6(4) . . . . ?
C27 Al2 N3 Si4 -142.57(17) . . . . ?
C27 Al2 N3 Si3 52.9(3) . . . . ?
C27 C29 C31 Al2 -59.7(3) . . . . ?
C27 C29 C31 C33 0.9(4) . . . . ?
C27 C29 C31 C32 176.2(4) . . . . ?
C10 C9 C1 Al1 124.1(4) . . . . ?
C10 C9 C1 C3 -173.5(4) . . . . ?
C10 C9 C1 C2 1.3(6) . . . . ?
C11 N2 C19 C17 54.4(4) . . . . ?
C11 N2 C19 C18 -70.3(4) . . . . ?
C11 N2 C19 C20 170.4(3) . . . . ?
C9 Al1 O1 N2 -59.3(3) . . . . ?
C9 Al1 N1 Si1 125.1(2) . . . . ?
C9 Al1 N1 Si2 -69.4(2) . . . . ?
C30 C29 C31 Al2 123.3(4) . . . . ?
C30 C29 C31 C33 -176.1(4) . . . . ?
C30 C29 C31 C32 -0.8(6) . . . . ?
C30 C29 C27 Al2 -120.5(4) . . . . ?
C30 C29 C27 C35 174.5(4) . . . . ?
C30 C29 C27 C28 7.3(6) . . . . ?
C45 N4 C38 C40 -52.4(4) . . . . ?
C45 N4 C38 C39 72.6(4) . . . . ?
C45 N4 C38 C37 -167.0(3) . . . . ?
C45 C43 C41 O4 176.2(3) . . . . ?
C45 C43 C41 C40 58.9(5) . . . . ?
C1 Al1 O1 N2 -21.8(3) . . . . ?
C1 Al1 N1 Si1 75.1(5) . . . . ?
C1 Al1 N1 Si2 -119.4(4) . . . . ?
C1 C3 C5 Al1 -64.3(3) . . . . ?
C1 C3 C5 C7 -3.0(4) . . . . ?
C1 C3 C5 C6 171.8(4) . . . . ?
C34 C33 C35 Al2 126.8(4) . . . . ?
C34 C33 C35 C27 -170.4(4) . . . . ?
C34 C33 C35 C36 4.7(6) . . . . ?
C34 C33 C31 Al2 -129.2(4) . . . . ?
C34 C33 C31 C29 169.2(4) . . . . ?
C34 C33 C31 C32 -6.0(6) . . . . ?
C47 Si3 N3 Si4 -168.5(2) . . . . ?
C47 Si3 N3 Al2 -4.1(3) . . . . ?
C52 Si4 N3 Si3 177.50(19) . . . . ?
C52 Si4 N3 Al2 12.8(2) . . . . ?
C26 Si2 N1 Si1 -170.14(19) . . . . ?
C26 Si2 N1 Al1 23.1(2) . . . . ?
C13 C11 C14 C15 168.9(4) . . . . ?
C8 C7 C9 Al1 120.2(4) . . . . ?
C8 C7 C9 C10 -5.5(7) . . . . ?
C8 C7 C9 C1 -175.0(4) . . . . ?
C17 C15 C14 C11 -57.9(5) . . . . ?
C36 C35 C27 Al2 120.5(4) . . . . ?
C36 C35 C27 C29 -172.5(4) . . . . ?
C36 C35 C27 C28 -5.1(6) . . . . ?
C4 C3 C5 Al1 128.9(4) . . . . ?
C4 C3 C5 C7 -169.9(4) . . . . ?
C4 C3 C5 C6 4.9(6) . . . . ?
C4 C3 C1 Al1 -126.9(4) . . . . ?
C4 C3 C1 C9 171.0(4) . . . . ?
C4 C3 C1 C2 -3.7(6) . . . . ?
C21 Si1 N1 Si2 80.5(2) . . . . ?
C21 Si1 N1 Al1 -114.5(2) . . . . ?
C23 Si1 N1 Si2 -39.8(3) . . . . ?
C23 Si1 N1 Al1 125.2(2) . . . . ?
C24 Si2 N1 Si1 -52.4(3) . . . . ?
C24 Si2 N1 Al1 140.81(19) . . . . ?
C25 Si2 N1 Si1 70.3(2) . . . . ?
C25 Si2 N1 Al1 -96.4(2) . . . . ?
C6 C5 C7 Al1 125.4(4) . . . . ?
C6 C5 C7 C9 -174.2(4) . . . . ?
C6 C5 C7 C8 2.9(7) . . . . ?
C15 C17 C19 N2 -55.8(4) . . . . ?
C15 C17 C19 C18 72.0(4) . . . . ?
C15 C17 C19 C20 -171.0(3) . . . . ?
C12 C11 C14 C15 -73.7(5) . . . . ?
C41 C40 C38 N4 55.1(5) . . . . ?
C41 C40 C38 C39 -71.5(5) . . . . ?
C41 C40 C38 C37 168.8(4) . . . . ?
C38 N4 C45 C43 52.9(4) . . . . ?
C38 N4 C45 C46 167.7(3) . . . . ?
C38 N4 C45 C44 -72.1(4) . . . . ?
C38 C40 C41 O4 -179.1(4) . . . . ?
C38 C40 C41 C43 -59.0(5) . . . . ?
C46 C45 C43 C41 -169.9(4) . . . . ?
C19 N2 C11 C13 -168.0(3) . . . . ?
C19 N2 C11 C12 72.3(4) . . . . ?
C19 N2 C11 C14 -54.0(4) . . . . ?
C19 C17 C15 O2 175.0(3) . . . . ?
C19 C17 C15 C14 58.3(5) . . . . ?
C44 C45 C43 C41 72.6(5) . . . . ?
C22 Si1 N1 Si2 -156.11(19) . . . . ?
C22 Si1 N1 Al1 8.9(3) . . . . ?
C51 Si4 N3 Si3 -62.2(3) . . . . ?
C51 Si4 N3 Al2 133.1(2) . . . . ?
C50 Si4 N3 Si3 58.9(3) . . . . ?
C50 Si4 N3 Al2 -105.8(2) . . . . ?
C16 O2 C15 C17 78.3(5) . . . . ?
C16 O2 C15 C14 -164.2(4) . . . . ?
C48 Si3 N3 Si4 -50.5(3) . . . . ?
C48 Si3 N3 Al2 113.9(2) . . . . ?
C49 Si3 N3 Si4 70.6(3) . . . . ?
C49 Si3 N3 Al2 -125.0(2) . . . . ?
C42 O4 C41 C43 76.1(5) . . . . ?
C42 O4 C41 C40 -167.0(4) . . . . ?
